data_2206615
loop_
_publ_author_name
'Zhi-Yun Du'
'Jiang-Ke Qin'
'Xue-Pu Mao'
'Lin Ma'
'Lian-Quan Gu'

_publ_section_title
;
 1,2-Dihydro-1,6-dimethylphenanthro[1,2-<i>b</i>]furan-10,11-dione
 hemihydrate
;
_journal_coeditor_code AC6189
_journal_issue 9
_journal_name_full 'Acta Crystallographica Section E'
_journal_page_first o2937
_journal_page_last o2938
_journal_paper_doi 10.1107/S1600536805025365
_journal_volume 61
_journal_year 2005
_chemical_formula_iupac 'C18 H14 O3, 0.5H2 O'
_chemical_formula_moiety 'C18 H14 O3, 0.5H2 O'
_chemical_formula_sum 'C18 H15 O3.5'
_chemical_formula_weight 287.30
_chemical_name_systematic
;
1,2-Dihydro-1,6-dimethylphenanthro[1,2-b]furan-10,11-dione hemihydrate
;
_space_group_IT_number 4
_symmetry_cell_setting monoclinic
_symmetry_space_group_name_Hall 'P 2yb'
_symmetry_space_group_name_H-M 'P 1 21 1'
_atom_sites_solution_hydrogens geom
_atom_sites_solution_primary direct
_atom_sites_solution_secondary difmap
_audit_creation_method SHELXL-97
_cell_angle_alpha 90.00
_cell_angle_beta 95.590(7)
_cell_angle_gamma 90.00
_cell_formula_units_Z 4
_cell_length_a 7.287(2)
_cell_length_b 26.569(9)
_cell_length_c 7.294(3)
_cell_measurement_reflns_used 984
_cell_measurement_temperature 293(2)
_cell_measurement_theta_max 26.20
_cell_measurement_theta_min 2.91
_cell_volume 1405.5(8)
_computing_cell_refinement 'SAINT-Plus (Bruker, 1999)'
_computing_data_collection 'SMART (Bruker, 1999)'
_computing_data_reduction SAINT-Plus
_computing_molecular_graphics SHELXTL
_computing_publication_material SHELXTL
_computing_structure_refinement SHELXTL
_computing_structure_solution 'SHELXTL (Bruker, 1999)'
_diffrn_ambient_temperature 293(2)
_diffrn_measured_fraction_theta_full 0.994
_diffrn_measured_fraction_theta_max 0.994
_diffrn_measurement_device_type 'Bruker SMART 1000 CCD'
_diffrn_measurement_method '\f and \w'
_diffrn_radiation_monochromator graphite
_diffrn_radiation_source 'fine-focus sealed tube'
_diffrn_radiation_type MoK\a
_diffrn_radiation_wavelength 0.71073
_diffrn_reflns_av_R_equivalents 0.0238
_diffrn_reflns_av_sigmaI/netI 0.0264
_diffrn_reflns_limit_h_max 8
_diffrn_reflns_limit_h_min -4
_diffrn_reflns_limit_k_max 32
_diffrn_reflns_limit_k_min -32
_diffrn_reflns_limit_l_max 8
_diffrn_reflns_limit_l_min -8
_diffrn_reflns_number 7831
_diffrn_reflns_theta_full 25.99
_diffrn_reflns_theta_max 25.99
_diffrn_reflns_theta_min 2.81
_diffrn_standards_decay_% 0
_diffrn_standards_interval_count 0
_diffrn_standards_interval_time 0
_diffrn_standards_number 0
_exptl_absorpt_coefficient_mu 0.094
_exptl_absorpt_correction_T_max 0.9842
_exptl_absorpt_correction_T_min 0.9563
_exptl_absorpt_correction_type multi-scan
_exptl_absorpt_process_details '(SADABS; Sheldrick, 1996)'
_exptl_crystal_colour red
_exptl_crystal_density_diffrn 1.358
_exptl_crystal_density_method 'not measured'
_exptl_crystal_description plate
_exptl_crystal_F_000 604
_exptl_crystal_size_max 0.48
_exptl_crystal_size_mid 0.42
_exptl_crystal_size_min 0.17
_refine_diff_density_max 0.164
_refine_diff_density_min -0.153
_refine_ls_abs_structure_details 'Flack (1983)'
_refine_ls_abs_structure_Flack 0(10)
_refine_ls_extinction_method none
_refine_ls_goodness_of_fit_ref 1.030
_refine_ls_hydrogen_treatment constr
_refine_ls_matrix_type full
_refine_ls_number_parameters 392
_refine_ls_number_reflns 2782
_refine_ls_number_restraints 1
_refine_ls_restrained_S_all 1.030
_refine_ls_R_factor_all 0.0631
_refine_ls_R_factor_gt 0.0365
_refine_ls_shift/su_max 0.001
_refine_ls_shift/su_mean 0.001
_refine_ls_structure_factor_coef Fsqd
_refine_ls_weighting_details 'calc w = 1/[\s^2^(Fo^2^)+(0.0558P)^2^+0.1165P] where P = (Fo^2^+2Fc^2^)/3'
_refine_ls_weighting_scheme calc
_refine_ls_wR_factor_gt 0.0898
_refine_ls_wR_factor_ref 0.1042
_reflns_number_gt 1958
_reflns_number_total 2782
_reflns_threshold_expression I>2\s(I)
_cod_data_source_file ac6189.cif
_cod_data_source_block I
_cod_depositor_comments
;
The following automatic conversions were performed:
'_symmetry_cell_setting' value 'Monoclinic' changed to 'monoclinic'
according to '/home/saulius/struct/CIF-dictionaries/cif_core.dic'
dictionary named 'cif_core.dic' version 2.4.1 from 2010-06-29.

Automatic conversion script
Id: cif_fix_enum 1527 2010-12-29 10:47:43Z saulius 

The following automatic conversions were performed:

'_symmetry_cell_setting' value 'Monoclinic' changed to 'monoclinic'
according to /home/saulius/struct/CIF-dictionaries/cif_core.dic
dictionary named 'cif_core.dic' version 2.4.1 from 2010-06-29.

Automatic conversion script
Id: cif_fix_values 1715 2011-07-08 13:25:40Z adriana 
;
_cod_original_cell_volume 1405.6(8)
_cod_original_sg_symbol_H-M 'P 21'
_cod_database_code 2206615
_cod_database_fobs_code 2206615

loop_
_symmetry_equiv_pos_as_xyz
'x, y, z'
'-x, y+1/2, -z'

loop_
_atom_site_label
_atom_site_fract_x
_atom_site_fract_y
_atom_site_fract_z
_atom_site_U_iso_or_equiv
_atom_site_adp_type
_atom_site_calc_flag
_atom_site_refinement_flags
_atom_site_occupancy
_atom_site_type_symbol
C1 0.9253(5) 0.91392(13) 0.8099(4) 0.0513(9) Uani d . 1 C
H1 0.8437 0.8884 0.7695 0.062 Uiso calc R 1 H
C2 0.8662(6) 0.96308(15) 0.8064(5) 0.0646(11) Uani d . 1 C
H2 0.7438 0.9705 0.7679 0.077 Uiso calc R 1 H
C3 0.9896(6) 1.00237(14) 0.8605(5) 0.0610(10) Uani d . 1 C
H3 0.9479 1.0355 0.8534 0.073 Uiso calc R 1 H
C4 1.1670(5) 0.99307(13) 0.9225(4) 0.0525(9) Uani d . 1 C
C5 1.2327(4) 0.94229(12) 0.9327(4) 0.0449(8) Uani d . 1 C
C6 1.4157(5) 0.93134(14) 0.9974(5) 0.0521(9) Uani d . 1 C
H6 1.4953 0.9577 1.0334 0.062 Uiso calc R 1 H
C7 1.4799(5) 0.88369(13) 1.0090(5) 0.0513(9) Uani d . 1 C
H7 1.6020 0.8777 1.0530 0.062 Uiso calc R 1 H
C8 1.3631(4) 0.84312(12) 0.9551(4) 0.0440(8) Uani d . 1 C
C9 1.1807(4) 0.85157(12) 0.8857(4) 0.0417(8) Uani d . 1 C
C10 1.1100(4) 0.90174(12) 0.8750(4) 0.0425(8) Uani d . 1 C
C11 1.0691(5) 0.80678(13) 0.8224(4) 0.0473(8) Uani d . 1 C
C12 1.1563(5) 0.75316(14) 0.8398(5) 0.0517(8) Uani d . 1 C
C13 1.3413(5) 0.74957(13) 0.9162(5) 0.0510(8) Uani d . 1 C
C14 1.4336(4) 0.79210(13) 0.9683(4) 0.0483(8) Uani d . 1 C
C15 1.6465(6) 0.73087(16) 1.0269(7) 0.0729(11) Uani d . 1 C
H15A 1.6923 0.7180 1.1472 0.088 Uiso calc R 1 H
H15B 1.7387 0.7248 0.9422 0.088 Uiso calc R 1 H
C16 1.4635(5) 0.70471(14) 0.9578(5) 0.0611(10) Uani d . 1 C
H16 1.4782 0.6861 0.8442 0.073 Uiso calc R 1 H
C17 1.3957(6) 0.66965(15) 1.1009(5) 0.0778(12) Uani d . 1 C
H17A 1.2728 0.6587 1.0609 0.117 Uiso calc R 1 H
H17B 1.3957 0.6871 1.2161 0.117 Uiso calc R 1 H
H17C 1.4758 0.6410 1.1164 0.117 Uiso calc R 1 H
C18 1.2953(6) 1.03576(15) 0.9780(6) 0.0745(11) Uani d . 1 C
H18A 1.2298 1.0671 0.9623 0.112 Uiso calc R 1 H
H18B 1.3960 1.0356 0.9024 0.112 Uiso calc R 1 H
H18C 1.3421 1.0319 1.1049 0.112 Uiso calc R 1 H
C19 0.5556(4) 0.39037(13) 0.4989(5) 0.0494(8) Uani d . 1 C
H19 0.4729 0.4158 0.4608 0.059 Uiso calc R 1 H
C20 0.4989(5) 0.34120(13) 0.4926(5) 0.0555(9) Uani d . 1 C
H20 0.3771 0.3338 0.4513 0.067 Uiso calc R 1 H
C21 0.6192(5) 0.30211(13) 0.5465(4) 0.0546(9) Uani d . 1 C
H21 0.5764 0.2691 0.5387 0.066 Uiso calc R 1 H
C22 0.7987(5) 0.31099(11) 0.6106(4) 0.0457(8) Uani d . 1 C
C23 0.8635(4) 0.36207(11) 0.6212(4) 0.0395(7) Uani d . 1 C
C24 1.0461(4) 0.37291(12) 0.6855(4) 0.0464(8) Uani d . 1 C
H24 1.1259 0.3465 0.7205 0.056 Uiso calc R 1 H
C25 1.1102(4) 0.42086(12) 0.6981(4) 0.0455(8) Uani d . 1 C
H25 1.2319 0.4270 0.7432 0.055 Uiso calc R 1 H
C26 0.9942(4) 0.46086(11) 0.6437(4) 0.0394(8) Uani d . 1 C
C27 0.8121(4) 0.45307(10) 0.5748(4) 0.0381(7) Uani d . 1 C
C28 0.7408(4) 0.40262(12) 0.5637(4) 0.0389(7) Uani d . 1 C
C29 0.7002(5) 0.49820(12) 0.5137(4) 0.0458(8) Uani d . 1 C
C30 0.7888(5) 0.55148(13) 0.5329(5) 0.0530(9) Uani d . 1 C
C31 0.9761(5) 0.55435(12) 0.6059(5) 0.0482(8) Uani d . 1 C
C32 1.0658(4) 0.51196(12) 0.6577(4) 0.0432(7) Uani d . 1 C
C33 1.2737(6) 0.57297(15) 0.7351(7) 0.0834(13) Uani d . 1 C
H33A 1.3819 0.5808 0.6730 0.100 Uiso calc R 1 H
H33B 1.2944 0.5847 0.8614 0.100 Uiso calc R 1 H
C34 1.1044(5) 0.59857(13) 0.6376(5) 0.0588(10) Uani d . 1 C
H34 1.0537 0.6227 0.7210 0.071 Uiso calc R 1 H
C35 1.1462(7) 0.62484(17) 0.4641(7) 0.0953(14) Uani d . 1 C
H35A 1.0332 0.6360 0.3979 0.143 Uiso calc R 1 H
H35B 1.2077 0.6020 0.3886 0.143 Uiso calc R 1 H
H35C 1.2243 0.6533 0.4948 0.143 Uiso calc R 1 H
C36 0.9276(5) 0.26849(12) 0.6692(5) 0.0595(9) Uani d . 1 C
H36A 0.8617 0.2372 0.6581 0.089 Uiso calc R 1 H
H36B 0.9764 0.2734 0.7950 0.089 Uiso calc R 1 H
H36C 1.0269 0.2678 0.5920 0.089 Uiso calc R 1 H
O1 1.6074(3) 0.78468(10) 1.0377(3) 0.0608(7) Uani d . 1 O
O2 1.0582(4) 0.71746(10) 0.7862(4) 0.0745(8) Uani d . 1 O
O3 0.9118(3) 0.80813(10) 0.7532(4) 0.0728(8) Uani d . 1 O
O4 1.2403(3) 0.51878(9) 0.7312(3) 0.0601(7) Uani d . 1 O
O5 0.6899(4) 0.58736(9) 0.4869(4) 0.0820(9) Uani d . 1 O
O6 0.5427(3) 0.49676(9) 0.4470(4) 0.0743(8) Uani d . 1 O
O7 0.6965(4) 0.69888(13) 0.5430(5) 0.1033(10) Uani d . 1 O
H7A 0.7069 0.6655 0.5482 0.155 Uiso d R 1 H
H7B 0.7741 0.7109 0.6328 0.155 Uiso d R 1 H

loop_
_atom_site_aniso_label
_atom_site_aniso_U_11
_atom_site_aniso_U_22
_atom_site_aniso_U_33
_atom_site_aniso_U_12
_atom_site_aniso_U_13
_atom_site_aniso_U_23
C1 0.046(2) 0.061(2) 0.0463(19) -0.0040(17) -0.0026(15) 0.0045(16)
C2 0.054(2) 0.075(3) 0.063(3) 0.006(2) -0.0043(19) 0.004(2)
C3 0.074(3) 0.055(2) 0.053(2) 0.004(2) 0.0022(19) 0.0044(18)
C4 0.061(2) 0.057(2) 0.0383(19) -0.0050(17) 0.0015(16) -0.0005(15)
C5 0.052(2) 0.054(2) 0.0299(16) -0.0085(17) 0.0075(14) 0.0001(14)
C6 0.046(2) 0.056(2) 0.053(2) -0.0150(17) -0.0017(17) -0.0052(17)
C7 0.0406(19) 0.061(2) 0.051(2) -0.0069(17) -0.0020(16) -0.0033(17)
C8 0.0395(19) 0.058(2) 0.0345(17) -0.0079(16) 0.0038(15) -0.0003(15)
C9 0.0413(19) 0.053(2) 0.0311(16) -0.0071(16) 0.0039(14) 0.0039(14)
C10 0.0423(19) 0.056(2) 0.0293(16) -0.0072(16) 0.0048(14) 0.0019(14)
C11 0.0437(19) 0.057(2) 0.0399(18) -0.0117(17) -0.0012(15) 0.0022(15)
C12 0.051(2) 0.058(2) 0.0459(19) -0.0114(18) 0.0017(16) -0.0038(17)
C13 0.049(2) 0.056(2) 0.0469(19) -0.0058(18) 0.0016(16) -0.0028(16)
C14 0.0415(19) 0.062(2) 0.0415(19) -0.0036(17) 0.0043(15) -0.0022(16)
C15 0.058(3) 0.067(3) 0.093(3) 0.008(2) 0.001(2) -0.004(2)
C16 0.057(2) 0.063(2) 0.063(2) 0.0017(19) 0.0037(18) -0.0127(19)
C17 0.086(3) 0.060(2) 0.087(3) 0.004(2) 0.004(2) 0.003(2)
C18 0.089(3) 0.058(2) 0.075(3) -0.012(2) 0.001(2) -0.007(2)
C19 0.0407(19) 0.057(2) 0.0495(19) -0.0014(16) -0.0028(15) -0.0004(15)
C20 0.046(2) 0.062(2) 0.057(2) -0.0123(18) -0.0045(16) -0.0058(18)
C21 0.064(2) 0.050(2) 0.050(2) -0.0154(19) 0.0025(17) -0.0026(17)
C22 0.056(2) 0.0438(19) 0.0377(17) -0.0031(16) 0.0074(15) -0.0021(14)
C23 0.0441(18) 0.0405(17) 0.0341(16) 0.0013(15) 0.0057(14) -0.0012(13)
C24 0.0441(19) 0.0441(19) 0.0499(19) 0.0047(15) -0.0015(15) 0.0042(15)
C25 0.0377(18) 0.0457(19) 0.051(2) -0.0011(15) -0.0060(15) 0.0041(15)
C26 0.0416(19) 0.0419(17) 0.0348(17) -0.0014(15) 0.0051(14) 0.0021(14)
C27 0.0394(18) 0.0426(18) 0.0326(16) 0.0036(14) 0.0058(14) -0.0004(13)
C28 0.0425(18) 0.0445(17) 0.0302(16) -0.0017(14) 0.0060(13) -0.0027(13)
C29 0.042(2) 0.047(2) 0.0477(19) 0.0044(16) 0.0028(16) -0.0010(15)
C30 0.057(2) 0.0434(19) 0.058(2) 0.0063(18) 0.0035(17) 0.0025(17)
C31 0.053(2) 0.0387(17) 0.054(2) -0.0012(16) 0.0073(16) 0.0011(15)
C32 0.0411(18) 0.0430(19) 0.0454(18) 0.0019(15) 0.0039(14) 0.0006(15)
C33 0.072(3) 0.048(2) 0.125(4) -0.013(2) -0.017(3) 0.002(2)
C34 0.061(2) 0.0396(19) 0.076(3) -0.0051(17) 0.007(2) -0.0038(17)
C35 0.103(3) 0.073(3) 0.110(4) -0.025(3) 0.012(3) 0.022(2)
C36 0.071(2) 0.0404(19) 0.067(2) -0.0029(17) 0.0037(19) 0.0004(16)
O1 0.0405(13) 0.0660(16) 0.0743(16) 0.0007(11) -0.0030(12) -0.0069(13)
O2 0.0639(17) 0.0598(16) 0.097(2) -0.0121(14) -0.0092(14) -0.0149(14)
O3 0.0497(16) 0.0655(17) 0.098(2) -0.0121(14) -0.0192(14) 0.0028(15)
O4 0.0461(13) 0.0454(14) 0.0858(18) -0.0047(11) -0.0089(12) 0.0034(12)
O5 0.0678(18) 0.0456(16) 0.128(2) 0.0107(14) -0.0128(17) 0.0098(15)
O6 0.0479(16) 0.0583(16) 0.111(2) 0.0082(13) -0.0192(14) -0.0024(15)
O7 0.096(2) 0.085(2) 0.124(3) 0.0087(18) -0.0129(19) -0.0055(18)

loop_
_atom_type_symbol
_atom_type_description
_atom_type_scat_dispersion_real
_atom_type_scat_dispersion_imag
_atom_type_scat_source
C C 0.0033 0.0000 'International Tables Vol C Tables 4.2.6.8 and 6.1.1.4'
H H 0.0000 0.0000 'International Tables Vol C Tables 4.2.6.8 and 6.1.1.4'
O O 0.0106 0.0000 'International Tables Vol C Tables 4.2.6.8 and 6.1.1.4'

loop_
_geom_angle_atom_site_label_1
_geom_angle_atom_site_label_2
_geom_angle_atom_site_label_3
_geom_angle
_geom_angle_publ_flag
C2 C1 C10 120.5(3) no
C2 C1 H1 119.8 no
C10 C1 H1 119.8 no
C1 C2 C3 120.6(4) no
C1 C2 H2 119.7 no
C3 C2 H2 119.7 no
C4 C3 C2 121.5(3) no
C4 C3 H3 119.3 no
C2 C3 H3 119.3 no
C3 C4 C5 119.6(3) no
C3 C4 C18 120.2(3) no
C5 C4 C18 120.2(3) no
C6 C5 C4 121.0(3) no
C6 C5 C10 119.2(3) no
C4 C5 C10 119.8(3) no
C7 C6 C5 121.9(3) no
C7 C6 H6 119.1 no
C5 C6 H6 119.1 no
C6 C7 C8 120.4(3) no
C6 C7 H7 119.8 no
C8 C7 H7 119.8 no
C9 C8 C7 120.5(3) no
C9 C8 C14 119.6(3) no
C7 C8 C14 119.8(3) no
C8 C9 C10 119.7(3) no
C8 C9 C11 117.1(3) no
C10 C9 C11 123.1(3) no
C1 C10 C9 123.7(3) no
C1 C10 C5 118.0(3) no
C9 C10 C5 118.2(3) no
O3 C11 C9 125.0(3) no
O3 C11 C12 115.1(3) no
C9 C11 C12 119.9(3) no
O2 C12 C13 125.3(4) no
O2 C12 C11 117.3(3) no
C13 C12 C11 117.4(3) no
C14 C13 C12 119.0(3) no
C14 C13 C16 109.8(3) no
C12 C13 C16 131.2(3) no
O1 C14 C13 114.3(3) no
O1 C14 C8 118.8(3) no
C13 C14 C8 126.9(3) no
O1 C15 C16 106.9(3) no
O1 C15 H15A 110.3 no
C16 C15 H15A 110.3 no
O1 C15 H15B 110.3 no
C16 C15 H15B 110.3 no
H15A C15 H15B 108.6 no
C13 C16 C17 113.6(3) no
C13 C16 C15 100.7(3) no
C17 C16 C15 112.4(3) no
C13 C16 H16 110.0 no
C17 C16 H16 110.0 no
C15 C16 H16 110.0 no
C16 C17 H17A 109.5 no
C16 C17 H17B 109.5 no
H17A C17 H17B 109.5 no
C16 C17 H17C 109.5 no
H17A C17 H17C 109.5 no
H17B C17 H17C 109.5 no
C4 C18 H18A 109.5 no
C4 C18 H18B 109.5 no
H18A C18 H18B 109.5 no
C4 C18 H18C 109.5 no
H18A C18 H18C 109.5 no
H18B C18 H18C 109.5 no
C20 C19 C28 120.2(3) no
C20 C19 H19 119.9 no
C28 C19 H19 119.9 no
C19 C20 C21 121.5(3) no
C19 C20 H20 119.2 no
C21 C20 H20 119.2 no
C22 C21 C20 121.6(3) no
C22 C21 H21 119.2 no
C20 C21 H21 119.2 no
C21 C22 C23 118.7(3) no
C21 C22 C36 121.2(3) no
C23 C22 C36 120.1(3) no
C24 C23 C28 119.3(3) no
C24 C23 C22 120.7(3) no
C28 C23 C22 120.1(3) no
C25 C24 C23 121.8(3) no
C25 C24 H24 119.1 no
C23 C24 H24 119.1 no
C24 C25 C26 120.1(3) no
C24 C25 H25 119.9 no
C26 C25 H25 119.9 no
C27 C26 C25 121.5(3) no
C27 C26 C32 119.2(3) no
C25 C26 C32 119.3(3) no
C26 C27 C28 119.1(3) no
C26 C27 C29 117.6(3) no
C28 C27 C29 123.3(3) no
C19 C28 C23 117.9(3) no
C19 C28 C27 123.9(3) no
C23 C28 C27 118.2(3) no
O6 C29 C27 124.5(3) no
O6 C29 C30 115.9(3) no
C27 C29 C30 119.6(3) no
O5 C30 C31 125.5(3) no
O5 C30 C29 117.1(3) no
C31 C30 C29 117.3(3) no
C32 C31 C30 119.1(3) no
C32 C31 C34 109.6(3) no
C30 C31 C34 131.3(3) no
C31 C32 O4 114.6(3) no
C31 C32 C26 127.1(3) no
O4 C32 C26 118.2(3) no
O4 C33 C34 107.8(3) no
O4 C33 H33A 110.2 no
C34 C33 H33A 110.2 no
O4 C33 H33B 110.2 no
C34 C33 H33B 110.2 no
H33A C33 H33B 108.5 no
C35 C34 C31 114.0(3) no
C35 C34 C33 112.3(4) no
C31 C34 C33 100.7(3) no
C35 C34 H34 109.8 no
C31 C34 H34 109.8 no
C33 C34 H34 109.8 no
C34 C35 H35A 109.5 no
C34 C35 H35B 109.5 no
H35A C35 H35B 109.5 no
C34 C35 H35C 109.5 no
H35A C35 H35C 109.5 no
H35B C35 H35C 109.5 no
C22 C36 H36A 109.5 no
C22 C36 H36B 109.5 no
H36A C36 H36B 109.5 no
C22 C36 H36C 109.5 no
H36A C36 H36C 109.5 no
H36B C36 H36C 109.5 no
C14 O1 C15 107.9(3) no
C32 O4 C33 106.9(3) no
H7A O7 H7B 106.4 no

loop_
_geom_bond_atom_site_label_1
_geom_bond_atom_site_label_2
_geom_bond_distance
_geom_bond_publ_flag
C1 C2 1.375(5) no
C1 C10 1.420(4) no
C1 H1 0.9300 no
C2 C3 1.409(5) no
C2 H2 0.9300 no
C3 C4 1.350(5) no
C3 H3 0.9300 no
C4 C5 1.431(5) no
C4 C18 1.500(5) no
C5 C6 1.401(5) no
C5 C10 1.437(4) no
C6 C7 1.349(5) no
C6 H6 0.9300 no
C7 C8 1.406(4) no
C7 H7 0.9300 no
C8 C9 1.394(4) no
C8 C14 1.450(5) no
C9 C10 1.428(5) no
C9 C11 1.489(4) no
C11 O3 1.208(4) no
C11 C12 1.560(5) no
C12 O2 1.229(4) no
C12 C13 1.411(5) no
C13 C14 1.351(5) no
C13 C16 1.501(5) no
C14 O1 1.331(4) no
C15 O1 1.461(5) no
C15 C16 1.544(6) no
C15 H15A 0.9700 no
C15 H15B 0.9700 no
C16 C17 1.517(5) no
C16 H16 0.9800 no
C17 H17A 0.9600 no
C17 H17B 0.9600 no
C17 H17C 0.9600 no
C18 H18A 0.9600 no
C18 H18B 0.9600 no
C18 H18C 0.9600 no
C19 C20 1.370(5) no
C19 C28 1.424(4) no
C19 H19 0.9300 no
C20 C21 1.391(5) no
C20 H20 0.9300 no
C21 C22 1.366(4) no
C21 H21 0.9300 no
C22 C23 1.436(4) no
C22 C36 1.504(5) no
C23 C24 1.397(4) no
C23 C28 1.436(4) no
C24 C25 1.357(4) no
C24 H24 0.9300 no
C25 C26 1.391(4) no
C25 H25 0.9300 no
C26 C27 1.388(4) no
C26 C32 1.455(4) no
C27 C28 1.437(4) no
C27 C29 1.493(4) no
C29 O6 1.203(4) no
C29 C30 1.556(5) no
C30 O5 1.222(4) no
C30 C31 1.418(5) no
C31 C32 1.338(4) no
C31 C34 1.505(5) no
C32 O4 1.343(4) no
C33 O4 1.460(5) no
C33 C34 1.523(5) no
C33 H33A 0.9700 no
C33 H33B 0.9700 no
C34 C35 1.502(5) no
C34 H34 0.9800 no
C35 H35A 0.9600 no
C35 H35B 0.9600 no
C35 H35C 0.9600 no
C36 H36A 0.9600 no
C36 H36B 0.9600 no
C36 H36C 0.9600 no
O7 H7A 0.8917 no
O7 H7B 0.8824 no

loop_
_geom_hbond_atom_site_label_D
_geom_hbond_atom_site_label_H
_geom_hbond_atom_site_label_A
_geom_hbond_distance_DH
_geom_hbond_distance_HA
_geom_hbond_distance_DA
_geom_hbond_angle_DHA
_geom_hbond_publ_flag
O7 H7A O5 0.89 2.12 2.991(4) 164 yes
O7 H7B O2 0.88 2.26 3.070(4) 152 yes

loop_
_geom_torsion_atom_site_label_1
_geom_torsion_atom_site_label_2
_geom_torsion_atom_site_label_3
_geom_torsion_atom_site_label_4
_geom_torsion
_geom_torsion_publ_flag
C10 C1 C2 C3 2.4(6) no
C1 C2 C3 C4 -2.0(6) no
C2 C3 C4 C5 0.4(5) no
C2 C3 C4 C18 179.6(4) no
C3 C4 C5 C6 -179.6(3) no
C18 C4 C5 C6 1.2(5) no
C3 C4 C5 C10 0.7(5) no
C18 C4 C5 C10 -178.5(3) no
C4 C5 C6 C7 179.6(3) no
C10 C5 C6 C7 -0.7(5) no
C5 C6 C7 C8 0.2(5) no
C6 C7 C8 C9 1.2(5) no
C6 C7 C8 C14 -180.0(3) no
C7 C8 C9 C10 -2.1(5) no
C14 C8 C9 C10 179.1(3) no
C7 C8 C9 C11 176.8(3) no
C14 C8 C9 C11 -2.0(4) no
C2 C1 C10 C9 178.9(3) no
C2 C1 C10 C5 -1.3(5) no
C8 C9 C10 C1 -178.7(3) no
C11 C9 C10 C1 2.5(5) no
C8 C9 C10 C5 1.5(4) no
C11 C9 C10 C5 -177.3(3) no
C6 C5 C10 C1 -180.0(3) no
C4 C5 C10 C1 -0.3(4) no
C6 C5 C10 C9 -0.1(4) no
C4 C5 C10 C9 179.5(3) no
C8 C9 C11 O3 -177.2(3) no
C10 C9 C11 O3 1.6(5) no
C8 C9 C11 C12 1.5(4) no
C10 C9 C11 C12 -179.7(3) no
O3 C11 C12 O2 -1.4(5) no
C9 C11 C12 O2 179.7(3) no
O3 C11 C12 C13 178.7(3) no
C9 C11 C12 C13 -0.2(4) no
O2 C12 C13 C14 179.5(3) no
C11 C12 C13 C14 -0.6(5) no
O2 C12 C13 C16 -2.1(6) no
C11 C12 C13 C16 177.8(3) no
C12 C13 C14 O1 -179.7(3) no
C16 C13 C14 O1 1.6(4) no
C12 C13 C14 C8 0.1(5) no
C16 C13 C14 C8 -178.7(3) no
C9 C8 C14 O1 -178.9(3) no
C7 C8 C14 O1 2.2(5) no
C9 C8 C14 C13 1.4(5) no
C7 C8 C14 C13 -177.5(3) no
C14 C13 C16 C17 115.5(4) no
C12 C13 C16 C17 -63.0(5) no
C14 C13 C16 C15 -4.8(4) no
C12 C13 C16 C15 176.7(4) no
O1 C15 C16 C13 6.1(4) no
O1 C15 C16 C17 -115.0(4) no
C28 C19 C20 C21 -0.7(5) no
C19 C20 C21 C22 0.9(6) no
C20 C21 C22 C23 -0.3(5) no
C20 C21 C22 C36 179.8(3) no
C21 C22 C23 C24 -179.8(3) no
C36 C22 C23 C24 0.1(5) no
C21 C22 C23 C28 -0.5(4) no
C36 C22 C23 C28 179.5(3) no
C28 C23 C24 C25 1.2(5) no
C22 C23 C24 C25 -179.5(3) no
C23 C24 C25 C26 -1.0(5) no
C24 C25 C26 C27 -0.4(5) no
C24 C25 C26 C32 -179.8(3) no
C25 C26 C27 C28 1.6(4) no
C32 C26 C27 C28 -179.1(3) no
C25 C26 C27 C29 -177.8(3) no
C32 C26 C27 C29 1.5(4) no
C20 C19 C28 C23 0.0(5) no
C20 C19 C28 C27 179.9(3) no
C24 C23 C28 C19 180.0(3) no
C22 C23 C28 C19 0.7(4) no
C24 C23 C28 C27 0.0(4) no
C22 C23 C28 C27 -179.3(3) no
C26 C27 C28 C19 178.7(3) no
C29 C27 C28 C19 -2.0(5) no
C26 C27 C28 C23 -1.3(4) no
C29 C27 C28 C23 178.0(3) no
C26 C27 C29 O6 178.0(3) no
C28 C27 C29 O6 -1.4(5) no
C26 C27 C29 C30 -1.2(4) no
C28 C27 C29 C30 179.4(3) no
O6 C29 C30 O5 3.2(5) no
C27 C29 C30 O5 -177.6(3) no
O6 C29 C30 C31 -178.2(3) no
C27 C29 C30 C31 1.1(4) no
O5 C30 C31 C32 177.2(4) no
C29 C30 C31 C32 -1.4(5) no
O5 C30 C31 C34 -3.5(6) no
C29 C30 C31 C34 177.9(3) no
C30 C31 C32 O4 -177.7(3) no
C34 C31 C32 O4 2.9(4) no
C30 C31 C32 C26 1.8(5) no
C34 C31 C32 C26 -177.6(3) no
C27 C26 C32 C31 -1.9(5) no
C25 C26 C32 C31 177.4(3) no
C27 C26 C32 O4 177.5(3) no
C25 C26 C32 O4 -3.1(4) no
C32 C31 C34 C35 114.7(4) no
C30 C31 C34 C35 -64.7(5) no
C32 C31 C34 C33 -5.8(4) no
C30 C31 C34 C33 174.8(4) no
O4 C33 C34 C35 -115.1(4) no
O4 C33 C34 C31 6.6(4) no
C13 C14 O1 C15 2.6(4) no
C8 C14 O1 C15 -177.1(3) no
C16 C15 O1 C14 -5.6(4) no
C31 C32 O4 C33 1.7(4) no
C26 C32 O4 C33 -177.9(3) no
C34 C33 O4 C32 -5.5(4) no

loop_
_cod_related_entry_id
_cod_related_entry_database
_cod_related_entry_code
1 ChemSpider 30654840
